data_7007011
loop_
_publ_author_name
'El Fallah, M. Salah'
'Badyine, Fatima'
'Vicente, Ramon'
'Escuer, Albert'
'Solans, Xavier'
'Font-Bardia, Merc\`e'

_publ_section_title
;
 Complementarity and countercomplementarity in polynuclear copper(II)
 complexes with R2NCH2CH(OH)CH2NR2 (R = H, CH3): crystal structures and
 magnetic study.
;
_journal_issue 24
_journal_name_full 'Dalton transactions (Cambridge, England : 2003)'
_journal_page_first 2934
_journal_page_last 2942
_journal_paper_doi 10.1039/b516392g
_journal_year 2006
_chemical_formula_sum 'C9 H12 Cu2 N8 O3'
_chemical_formula_weight 407.35
_chemical_name_systematic
;
?
;
_space_group_IT_number 2
_symmetry_cell_setting triclinic
_symmetry_space_group_name_Hall '-P 1'
_symmetry_space_group_name_H-M 'P -1'
_atom_sites_solution_hydrogens '3 geom and 9 difmap'
_atom_sites_solution_primary direct
_atom_sites_solution_secondary difmap
_audit_creation_method SHELXL-97
_cell_angle_alpha 75.65(2)
_cell_angle_beta 76.55(3)
_cell_angle_gamma 74.36(3)
_cell_formula_units_Z 2
_cell_length_a 8.184(5)
_cell_length_b 8.792(2)
_cell_length_c 10.887(2)
_cell_measurement_reflns_used 25
_cell_measurement_temperature 293(2)
_cell_measurement_theta_max 20
_cell_measurement_theta_min 9
_cell_volume 719.2(5)
_computing_structure_refinement 'SHELXL-97 (Sheldrick, 1997)'
_diffrn_ambient_temperature 293(2)
_diffrn_measured_fraction_theta_full 0.988
_diffrn_measured_fraction_theta_max 0.988
_diffrn_radiation_monochromator graphite
_diffrn_radiation_source 'fine-focus sealed tube'
_diffrn_radiation_type MoK\a
_diffrn_radiation_wavelength 0.71073
_diffrn_reflns_av_R_equivalents 0.0000
_diffrn_reflns_av_sigmaI/netI 0.0318
_diffrn_reflns_limit_h_max 11
_diffrn_reflns_limit_h_min -10
_diffrn_reflns_limit_k_max 12
_diffrn_reflns_limit_k_min -11
_diffrn_reflns_limit_l_max 15
_diffrn_reflns_limit_l_min 0
_diffrn_reflns_number 4143
_diffrn_reflns_theta_full 29.96
_diffrn_reflns_theta_max 29.96
_diffrn_reflns_theta_min 2.63
_exptl_absorpt_coefficient_mu 2.983
_exptl_absorpt_correction_T_max 0.74
_exptl_absorpt_correction_T_min 0.71
_exptl_absorpt_correction_type empirical
_exptl_crystal_colour blue
_exptl_crystal_density_diffrn 1.881
_exptl_crystal_density_method 'not measured'
_exptl_crystal_description prisme
_exptl_crystal_F_000 408
_exptl_crystal_size_max 0.2
_exptl_crystal_size_mid 0.1
_exptl_crystal_size_min 0.1
_refine_diff_density_max 1.616
_refine_diff_density_min -1.135
_refine_diff_density_rms 0.145
_refine_ls_extinction_method none
_refine_ls_goodness_of_fit_ref 1.047
_refine_ls_hydrogen_treatment mixed
_refine_ls_matrix_type full
_refine_ls_number_parameters 236
_refine_ls_number_reflns 4143
_refine_ls_number_restraints 0
_refine_ls_restrained_S_all 1.047
_refine_ls_R_factor_all 0.0711
_refine_ls_R_factor_gt 0.0482
_refine_ls_shift/su_max 0.001
_refine_ls_shift/su_mean 0.000
_refine_ls_structure_factor_coef Fsqd
_refine_ls_weighting_details 'calc w=1/[\s^2^(Fo^2^)+(0.0878P)^2^+0.0000P] where P=(Fo^2^+2Fc^2^)/3'
_refine_ls_weighting_scheme calc
_refine_ls_wR_factor_gt 0.1198
_refine_ls_wR_factor_ref 0.1306
_reflns_number_gt 3175
_reflns_number_total 4143
_reflns_threshold_expression >2sigma(I)
_cod_data_source_file b516392g.txt
_cod_data_source_block complex2
_cod_depositor_comments
;
The following automatic conversions were performed:
'_symmetry_cell_setting' value 'Triclinic' changed to 'triclinic'
according to '/home/saulius/struct/CIF-dictionaries/cif_core.dic'
dictionary named 'cif_core.dic' version 2.4.1 from 2010-06-29.

Automatic conversion script
Id: cif_fix_enum 1527 2010-12-29 10:47:43Z saulius 
;
_cod_original_sg_symbol_H-M P-1
_cod_database_code 7007011

loop_
_symmetry_equiv_pos_as_xyz
'x, y, z'
'-x, -y, -z'

loop_
_atom_site_label
_atom_site_type_symbol
_atom_site_fract_x
_atom_site_fract_y
_atom_site_fract_z
_atom_site_U_iso_or_equiv
_atom_site_adp_type
_atom_site_occupancy
_atom_site_symmetry_multiplicity
_atom_site_calc_flag
_atom_site_refinement_flags
_atom_site_disorder_assembly
_atom_site_disorder_group
Cu1 Cu 0.08146(4) 0.02543(5) 0.83250(3) 0.02898(12) Uani 1 1 d . . .
Cu2 Cu 0.48458(4) -0.13481(5) 0.66614(3) 0.02918(12) Uani 1 1 d . . .
O1 O 0.2440(3) -0.1232(3) 0.7396(2) 0.0301(4) Uani 1 1 d . . .
O2 O 0.4930(3) 0.0595(3) 0.7206(3) 0.0435(6) Uani 1 1 d . . .
O3 O 0.2608(3) 0.1043(3) 0.8747(2) 0.0401(6) Uani 1 1 d . . .
N1 N -0.0916(4) -0.0991(4) 0.8264(3) 0.0386(6) Uani 1 1 d . . .
N2 N 0.4576(4) -0.3044(5) 0.5834(4) 0.0439(8) Uani 1 1 d . . .
N3 N -0.4053(4) 0.6829(4) 0.8272(3) 0.0475(8) Uani 1 1 d . . .
N4 N -0.2376(6) 0.4541(4) 0.9563(4) 0.0610(11) Uani 1 1 d . . .
N5 N -0.0917(4) 0.1853(4) 0.9205(3) 0.0373(6) Uani 1 1 d . . .
N6 N 0.7124(4) -0.1272(4) 0.5502(3) 0.0455(8) Uani 1 1 d . . .
N7 N 0.9520(4) -0.2080(5) 0.3807(3) 0.0568(10) Uani 1 1 d . . .
N8 N 1.2037(6) -0.4320(6) 0.3962(4) 0.0782(15) Uani 1 1 d . . .
C1 C 0.0061(5) -0.2498(5) 0.7838(4) 0.0436(8) Uani 1 1 d . . .
C2 C 0.1659(4) -0.2161(4) 0.6908(4) 0.0373(7) Uani 1 1 d . . .
C3 C 0.3024(5) -0.3627(5) 0.6622(5) 0.0501(10) Uani 1 1 d . . .
C4 C 0.4085(4) 0.1214(4) 0.8152(3) 0.0323(6) Uani 1 1 d . . .
C5 C 0.4894(6) 0.2248(6) 0.8614(5) 0.0531(10) Uani 1 1 d . . .
H5A H 0.4011 0.2987 0.9061 0.080 Uiso 1 1 calc R . .
H5B H 0.5539 0.2840 0.7890 0.080 Uiso 1 1 calc R . .
H5C H 0.5653 0.1582 0.9187 0.080 Uiso 1 1 calc R . .
C6 C -0.3288(4) 0.5703(4) 0.8819(3) 0.0351(7) Uani 1 1 d . . .
C7 C -0.1647(4) 0.3151(4) 0.9296(3) 0.0333(6) Uani 1 1 d . . .
C8 C 0.8257(4) -0.1740(4) 0.4755(3) 0.0384(7) Uani 1 1 d . . .
C9 C 1.0818(5) -0.3325(5) 0.3957(3) 0.0466(9) Uani 1 1 d . . .
H1N H -0.170(7) -0.033(6) 0.779(5) 0.056(13) Uiso 1 1 d . . .
H1NA H -0.156(6) -0.131(6) 0.910(5) 0.061(14) Uiso 1 1 d . . .
H2N H 0.536(5) -0.378(5) 0.587(4) 0.027(9) Uiso 1 1 d . . .
H2NA H 0.461(7) -0.261(6) 0.502(6) 0.061(14) Uiso 1 1 d . . .
H1 H -0.073(6) -0.286(5) 0.741(4) 0.041(11) Uiso 1 1 d . . .
H1A H 0.046(6) -0.326(6) 0.861(5) 0.057(13) Uiso 1 1 d . . .
H2 H 0.128(5) -0.151(5) 0.602(4) 0.034(10) Uiso 1 1 d . . .
H3 H 0.274(6) -0.423(5) 0.607(5) 0.052(13) Uiso 1 1 d . . .
H3A H 0.340(6) -0.426(6) 0.746(5) 0.058(14) Uiso 1 1 d . . .

loop_
_atom_site_aniso_label
_atom_site_aniso_U_11
_atom_site_aniso_U_22
_atom_site_aniso_U_33
_atom_site_aniso_U_23
_atom_site_aniso_U_13
_atom_site_aniso_U_12
Cu1 0.01970(18) 0.0383(2) 0.0263(2) -0.01136(15) 0.00210(13) -0.00292(14)
Cu2 0.02137(19) 0.0379(2) 0.02395(19) -0.01093(15) 0.00080(13) 0.00086(14)
O1 0.0207(9) 0.0381(12) 0.0324(11) -0.0153(9) -0.0016(8) -0.0032(8)
O2 0.0341(12) 0.0489(14) 0.0473(14) -0.0229(12) 0.0146(11) -0.0151(10)
O3 0.0288(11) 0.0604(16) 0.0361(12) -0.0249(12) 0.0044(9) -0.0133(11)
N1 0.0267(13) 0.0532(18) 0.0355(15) -0.0092(13) -0.0026(11) -0.0104(12)
N2 0.0344(15) 0.0542(19) 0.0418(18) -0.0279(15) -0.0086(13) 0.0105(14)
N3 0.0449(17) 0.0541(19) 0.0377(16) -0.0099(14) -0.0152(14) 0.0062(14)
N4 0.094(3) 0.0427(19) 0.0422(19) -0.0121(15) -0.0322(19) 0.0113(18)
N5 0.0268(13) 0.0477(16) 0.0316(14) -0.0137(12) 0.0000(11) 0.0023(11)
N6 0.0340(15) 0.0547(19) 0.0322(15) -0.0060(13) 0.0088(12) 0.0013(13)
N7 0.0430(17) 0.064(2) 0.0290(15) 0.0020(14) 0.0122(13) 0.0194(15)
N8 0.055(2) 0.090(3) 0.052(2) -0.011(2) 0.0012(18) 0.036(2)
C1 0.0330(17) 0.052(2) 0.051(2) -0.0138(18) -0.0113(16) -0.0119(15)
C2 0.0310(15) 0.0469(19) 0.0384(17) -0.0154(15) -0.0067(13) -0.0089(13)
C3 0.042(2) 0.054(2) 0.062(3) -0.030(2) -0.0101(18) -0.0043(17)
C4 0.0248(14) 0.0390(16) 0.0311(15) -0.0093(12) -0.0023(11) -0.0041(12)
C5 0.046(2) 0.065(3) 0.059(3) -0.028(2) -0.0030(18) -0.0196(19)
C6 0.0363(16) 0.0412(18) 0.0274(15) -0.0094(13) -0.0043(13) -0.0069(13)
C7 0.0341(16) 0.0420(17) 0.0222(13) -0.0052(12) -0.0049(12) -0.0072(13)
C8 0.0297(15) 0.0458(19) 0.0261(15) -0.0033(13) 0.0024(12) 0.0043(13)
C9 0.0399(19) 0.058(2) 0.0241(15) -0.0053(15) 0.0050(13) 0.0070(16)

loop_
_atom_type_symbol
_atom_type_description
_atom_type_scat_dispersion_real
_atom_type_scat_dispersion_imag
_atom_type_scat_source
C C 0.0033 0.0016 'International Tables Vol C Tables 4.2.6.8 and 6.1.1.4'
H H 0.0000 0.0000 'International Tables Vol C Tables 4.2.6.8 and 6.1.1.4'
Cu Cu 0.3201 1.2651 'International Tables Vol C Tables 4.2.6.8 and 6.1.1.4'
N N 0.0061 0.0033 'International Tables Vol C Tables 4.2.6.8 and 6.1.1.4'
O O 0.0106 0.0060 'International Tables Vol C Tables 4.2.6.8 and 6.1.1.4'

loop_
_geom_angle_atom_site_label_1
_geom_angle_atom_site_label_2
_geom_angle_atom_site_label_3
_geom_angle
_geom_angle_site_symmetry_1
_geom_angle_site_symmetry_3
_geom_angle_publ_flag
O1 Cu1 N5 177.01(11) . . ?
O1 Cu1 O3 93.27(10) . . ?
N5 Cu1 O3 88.12(12) . . ?
O1 Cu1 N1 85.10(12) . . ?
N5 Cu1 N1 94.18(13) . . ?
O3 Cu1 N1 166.08(13) . . ?
O1 Cu2 O2 94.49(10) . . ?
O1 Cu2 N6 166.20(12) . . ?
O2 Cu2 N6 89.02(13) . . ?
O1 Cu2 N2 84.06(12) . . ?
O2 Cu2 N2 169.40(14) . . ?
N6 Cu2 N2 90.04(15) . . ?
O1 Cu2 N3 97.57(12) . 1_645 ?
O2 Cu2 N3 97.75(13) . 1_645 ?
N6 Cu2 N3 95.17(14) . 1_645 ?
N2 Cu2 N3 92.85(15) . 1_645 ?
C2 O1 Cu1 112.96(19) . . ?
C2 O1 Cu2 114.05(19) . . ?
Cu1 O1 Cu2 131.11(12) . . ?
C4 O2 Cu2 131.1(2) . . ?
C4 O3 Cu1 132.7(2) . . ?
C1 N1 Cu1 107.6(2) . . ?
C1 N1 H1N 118(3) . . ?
Cu1 N1 H1N 108(3) . . ?
C1 N1 H1NA 106(3) . . ?
Cu1 N1 H1NA 112(3) . . ?
H1N N1 H1NA 105(4) . . ?
C3 N2 Cu2 106.1(2) . . ?
C3 N2 H2N 107(3) . . ?
Cu2 N2 H2N 111(3) . . ?
C3 N2 H2NA 121(3) . . ?
Cu2 N2 H2NA 106(3) . . ?
H2N N2 H2NA 106(4) . . ?
C6 N3 Cu2 161.5(3) . 1_465 ?
C7 N4 C6 124.1(3) . . ?
C7 N5 Cu1 153.2(3) . . ?
C8 N6 Cu2 152.7(4) . . ?
C8 N7 C9 122.4(3) . . ?
N1 C1 C2 108.1(3) . . ?
N1 C1 H1 108(2) . . ?
C2 C1 H1 112(2) . . ?
N1 C1 H1A 107(3) . . ?
C2 C1 H1A 107(3) . . ?
H1 C1 H1A 116(4) . . ?
O1 C2 C3 106.9(3) . . ?
O1 C2 C1 109.8(3) . . ?
C3 C2 C1 115.4(4) . . ?
O1 C2 H2 110(2) . . ?
C3 C2 H2 107(2) . . ?
C1 C2 H2 108(2) . . ?
N2 C3 C2 107.0(4) . . ?
N2 C3 H3 104(3) . . ?
C2 C3 H3 115(3) . . ?
N2 C3 H3A 105(3) . . ?
C2 C3 H3A 108(3) . . ?
H3 C3 H3A 117(4) . . ?
O2 C4 O3 125.8(3) . . ?
O2 C4 C5 117.3(3) . . ?
O3 C4 C5 116.9(3) . . ?
C4 C5 H5A 109.5 . . ?
C4 C5 H5B 109.5 . . ?
H5A C5 H5B 109.5 . . ?
C4 C5 H5C 109.5 . . ?
H5A C5 H5C 109.5 . . ?
H5B C5 H5C 109.5 . . ?
N3 C6 N4 171.2(4) . . ?
N5 C7 N4 171.2(4) . . ?
N6 C8 N7 172.3(4) . . ?
N8 C9 N7 172.4(5) . . ?

loop_
_geom_bond_atom_site_label_1
_geom_bond_atom_site_label_2
_geom_bond_distance
_geom_bond_site_symmetry_2
_geom_bond_publ_flag
Cu1 O1 1.895(2) . ?
Cu1 N5 1.966(3) . ?
Cu1 O3 1.966(3) . ?
Cu1 N1 2.031(3) . ?
Cu2 O1 1.930(2) . ?
Cu2 O2 1.964(3) . ?
Cu2 N6 2.001(3) . ?
Cu2 N2 2.005(3) . ?
Cu2 N3 2.240(3) 1_645 ?
O1 C2 1.418(4) . ?
O2 C4 1.257(4) . ?
O3 C4 1.261(4) . ?
N1 C1 1.473(5) . ?
N1 H1N 0.90(5) . ?
N1 H1NA 0.96(5) . ?
N2 C3 1.496(6) . ?
N2 H2N 0.78(4) . ?
N2 H2NA 0.88(6) . ?
N3 C6 1.129(5) . ?
N3 Cu2 2.240(3) 1_465 ?
N4 C7 1.278(5) . ?
N4 C6 1.310(5) . ?
N5 C7 1.153(4) . ?
N6 C8 1.141(4) . ?
N7 C8 1.308(4) . ?
N7 C9 1.310(5) . ?
N8 C9 1.136(5) . ?
C1 C2 1.506(5) . ?
C1 H1 1.03(4) . ?
C1 H1A 0.99(5) . ?
C2 C3 1.506(5) . ?
C2 H2 1.07(4) . ?
C3 H3 0.99(5) . ?
C3 H3A 1.02(5) . ?
C4 C5 1.491(5) . ?
C5 H5A 0.9600 . ?
C5 H5B 0.9600 . ?
C5 H5C 0.9600 . ?
